data_7134480
loop_
_publ_author_name
'Othman, Karwan Abdulmajed'
'Xiang, Yimin'
'Wang, Yue'
'Huang, Nianyu'
'Wang, Nengzhong'
'Li, Linxuan'
'Yao, Hui'

_publ_section_title
;
 Stereoselective synthesis of C-glycosides from glycals and
 organotrifluoroborate salts
;
_journal_issue 43
_journal_name_full 'Chemical Communications'
_journal_page_first 7867
_journal_page_last 7870
_journal_paper_doi 10.1039/D5CC00271K
_journal_volume 61
_journal_year 2025
_chemical_absolute_configuration ad
_chemical_formula_moiety 'C15 H14 O2'
_chemical_formula_sum 'C15 H14 O2'
_chemical_formula_weight 226.26
_space_group_crystal_system monoclinic
_space_group_IT_number 4
_space_group_name_Hall 'P 2yb'
_space_group_name_H-M_alt 'P 1 21 1'
_atom_sites_solution_hydrogens geom
_atom_sites_solution_primary direct
_audit_creation_date 2024-11-22
_audit_creation_method
;
Olex2 1.5-beta
(compiled 2022.04.07 svn.rca3783a0 for OlexSys, GUI svn.r6439)
;
_audit_update_record
;
2024-11-22 deposited with the CCDC.	2025-04-29 downloaded from the CCDC.
;
_cell_angle_alpha 90
_cell_angle_beta 91.9801(9)
_cell_angle_gamma 90
_cell_formula_units_Z 4
_cell_length_a 10.87836(11)
_cell_length_b 4.91995(6)
_cell_length_c 21.8073(2)
_cell_measurement_reflns_used 6493
_cell_measurement_temperature 149.99(10)
_cell_measurement_theta_max 76.7080
_cell_measurement_theta_min 2.0130
_cell_volume 1166.45(2)
_computing_cell_refinement 'CrysAlisPro 1.171.42.73a (Rigaku OD, 2022)'
_computing_data_collection 'CrysAlisPro 1.171.42.73a (Rigaku OD, 2022)'
_computing_data_reduction 'CrysAlisPro 1.171.42.73a (Rigaku OD, 2022)'
_computing_molecular_graphics 'Olex2 1.5-beta (Dolomanov et al., 2009)'
_computing_publication_material 'Olex2 1.5-beta (Dolomanov et al., 2009)'
_computing_structure_refinement 'SHELXL 2018/3 (Sheldrick, 2015)'
_computing_structure_solution 'SHELXS  (Sheldrick, 2008)'
_diffrn_ambient_environment N~2~
_diffrn_ambient_temperature 149.99(10)
_diffrn_detector 'Hybrid Pixel Array Detector'
_diffrn_detector_area_resol_mean 10.0000
_diffrn_detector_type HyPix
_diffrn_measured_fraction_theta_full 0.997
_diffrn_measured_fraction_theta_max 0.955
_diffrn_measurement_details
;
List of Runs (angles in degrees, time in seconds):

  # Type    Start    End  Width  t~exp~   \w     \q     \k     \f   Frames
#--------------------------------------------------------------------------
  1  \w     34.00  68.00   0.50    0.70    --  106.53 -57.00-120.00   68
  2  \w     34.00  60.00   0.50    0.70    --  106.53 -57.00 -90.00   52
  3  \w     34.00  62.00   0.50    0.70    --  106.53 -57.00 -30.00   56
  4  \w     70.00 104.00   0.50    0.70    --  106.53 -77.00   0.00   68
  5  \w     42.00  67.00   0.50    0.70    --  106.53 -57.00  60.00   50
  6  \w     39.00  67.00   0.50    0.70    --  106.53 -57.00 150.00   56
  7  \w     38.00  67.00   0.50    0.70    --  106.53 -57.00 -60.00   58
  8  \w     37.00  68.00   0.50    0.70    --  106.53 -57.00-150.00   62
  9  \w     34.00  62.00   0.50    0.70    --  106.53 -57.00-180.00   56
 10  \w     61.00 101.00   0.50    0.70    --  106.53 -99.00-120.00   80
 11  \w    -23.00  31.00   0.50    0.50    --   48.15 -35.00 -38.00  108
 12  \w    -33.00  25.00   0.50    0.50    --  -48.15  35.00 118.00  116
 13  \w     46.00 119.00   0.50    0.50    --   48.15  35.00 118.00  146
 14  \w    119.00 145.00   0.50    0.70    --  106.53  35.00 118.00   52
 15  \w    -39.00   2.00   0.50    0.50    --  -48.15  38.00 -90.00   82
 16  \w    -63.00 -32.00   0.50    0.70    -- -104.00  57.00-120.00   62
 17  \w    -64.00 -39.00   0.50    0.70    -- -104.00  57.00 -90.00   50
 18  \w    -63.00 -33.00   0.50    0.70    -- -104.00  57.00 -30.00   60
 19  \w    -64.00 -35.00   0.50    0.70    -- -104.00  57.00  60.00   58
 20  \w    -62.00 -32.00   0.50    0.70    -- -104.00  57.00 120.00   60
 21  \w   -168.00 -93.00   0.50    0.70    -- -104.00 -19.00  30.00  150
 22  \w   -173.00-101.00   0.50    0.70    -- -104.00 -35.00 -38.00  144
 23  \w   -119.00 -37.00   0.50    0.50    --  -48.15 -35.00 -38.00  164
;
_diffrn_measurement_device 'four-circle diffractometer'
_diffrn_measurement_device_type 'XtaLAB Synergy R, DW system, HyPix'
_diffrn_measurement_method '\w scans'
_diffrn_orient_matrix_type 'CrysAlisPro convention (1999,Acta A55,543-557)'
_diffrn_orient_matrix_UB_11 0.1157795000
_diffrn_orient_matrix_UB_12 -0.1080346000
_diffrn_orient_matrix_UB_13 -0.0306422000
_diffrn_orient_matrix_UB_21 -0.0795421000
_diffrn_orient_matrix_UB_22 -0.0915711000
_diffrn_orient_matrix_UB_23 -0.0560714000
_diffrn_orient_matrix_UB_31 0.0186156000
_diffrn_orient_matrix_UB_32 0.2791967000
_diffrn_orient_matrix_UB_33 -0.0302661000
_diffrn_radiation_monochromator mirror
_diffrn_radiation_probe x-ray
_diffrn_radiation_type 'Cu K\a'
_diffrn_radiation_wavelength 1.54184
_diffrn_reflns_av_R_equivalents 0.0298
_diffrn_reflns_av_unetI/netI 0.0191
_diffrn_reflns_Laue_measured_fraction_full 0.997
_diffrn_reflns_Laue_measured_fraction_max 0.955
_diffrn_reflns_limit_h_max 13
_diffrn_reflns_limit_h_min -13
_diffrn_reflns_limit_k_max 6
_diffrn_reflns_limit_k_min -2
_diffrn_reflns_limit_l_max 26
_diffrn_reflns_limit_l_min -27
_diffrn_reflns_number 7566
_diffrn_reflns_point_group_measured_fraction_full 0.730
_diffrn_reflns_point_group_measured_fraction_max 0.682
_diffrn_reflns_theta_full 67.684
_diffrn_reflns_theta_max 77.161
_diffrn_reflns_theta_min 2.027
_diffrn_source 'Rotating-anode X-ray tube'
_diffrn_source_type 'Rigaku (Cu) X-ray Source'
_exptl_absorpt_coefficient_mu 0.674
_exptl_absorpt_correction_T_max 1.00000
_exptl_absorpt_correction_T_min 0.79623
_exptl_absorpt_correction_type multi-scan
_exptl_absorpt_process_details
;
CrysAlisPro 1.171.42.73a (Rigaku Oxford Diffraction, 2022)
Empirical absorption correction using spherical harmonics,
implemented in SCALE3 ABSPACK scaling algorithm.
;
_exptl_crystal_colour colourless
_exptl_crystal_colour_primary colourless
_exptl_crystal_density_diffrn 1.288
_exptl_crystal_description block
_exptl_crystal_F_000 480
_exptl_crystal_size_max 0.16
_exptl_crystal_size_mid 0.12
_exptl_crystal_size_min 0.11
_refine_diff_density_max 0.257
_refine_diff_density_min -0.269
_refine_diff_density_rms 0.074
_refine_ls_abs_structure_details
;
 Flack x determined using 711 quotients [(I+)-(I-)]/[(I+)+(I-)]
 (Parsons, Flack and Wagner, Acta Cryst. B69 (2013) 249-259).
;
_refine_ls_abs_structure_Flack 0.04(9)
_refine_ls_extinction_coef 0.0109(12)
_refine_ls_extinction_expression Fc^*^=kFc[1+0.001xFc^2^\l^3^/sin(2\q)]^-1/4^
_refine_ls_extinction_method 'SHELXL-2018/3 (Sheldrick 2018)'
_refine_ls_goodness_of_fit_ref 1.079
_refine_ls_hydrogen_treatment constr
_refine_ls_matrix_type full
_refine_ls_number_parameters 310
_refine_ls_number_reflns 3375
_refine_ls_number_restraints 1
_refine_ls_restrained_S_all 1.079
_refine_ls_R_factor_all 0.0414
_refine_ls_R_factor_gt 0.0403
_refine_ls_shift/su_max 0.000
_refine_ls_shift/su_mean 0.000
_refine_ls_structure_factor_coef Fsqd
_refine_ls_weighting_details 'w=1/[\s^2^(Fo^2^)+(0.0844P)^2^+0.0938P] where P=(Fo^2^+2Fc^2^)/3'
_refine_ls_weighting_scheme calc
_refine_ls_wR_factor_gt 0.1168
_refine_ls_wR_factor_ref 0.1180
_reflns_Friedel_coverage 0.275
_reflns_Friedel_fraction_full 0.384
_reflns_Friedel_fraction_max 0.334
_reflns_number_gt 3230
_reflns_number_total 3375
_reflns_threshold_expression 'I > 2\s(I)'
_cod_data_source_file d5cc00271k2.cif
_cod_data_source_block 2023-77
_cod_depositor_comments 'Adding full bibliography for 7134479--7134481.cif.'
_cod_database_code 7134480
_shelx_shelxl_version_number 2018/3
_shelx_space_group_comment
;
The symmetry employed for this shelxl refinement is uniquely defined
by the following loop, which should always be used as a source of
symmetry information in preference to the above space-group names.
They are only intended as comments.
;
_olex2_refinement_description
;
1.a Ternary CH refined with riding coordinates:
 C11(H11), C14(H14), C26(H26), C29(H29)
1.b Secondary CH2 refined with riding coordinates:
 C15(H15A,H15B), C30(H30A,H30B)
1.c Aromatic/amide H refined with riding coordinates:
 C2(H2A), C4(H4), C5(H5), C6(H6), C7(H7), C9(H9), C10(H10), C12(H12), C13(H13),
  C17(H17), C19(H19), C20(H20), C21(H21), C22(H22), C24(H24), C25(H25),
 C27(H27), C28(H28)
1.d Idealised tetrahedral OH refined as rotating group:
 O2(H2), O3(H3)
;
_olex2_submission_special_instructions 'No special instructions were received'
_oxdiff_exptl_absorpt_empirical_details
;
Empirical correction (ABSPACK) includes:
- Absorption correction using spherical harmonics
- Frame scaling
;
_oxdiff_exptl_absorpt_empirical_full_max 3.887
_oxdiff_exptl_absorpt_empirical_full_min 0.309

loop_
_space_group_symop_operation_xyz
'x, y, z'
'-x, y+1/2, -z'

loop_
_atom_site_label
_atom_site_type_symbol
_atom_site_fract_x
_atom_site_fract_y
_atom_site_fract_z
_atom_site_U_iso_or_equiv
_atom_site_adp_type
_atom_site_occupancy
_atom_site_site_symmetry_order
_atom_site_calc_flag
_atom_site_refinement_flags_posn
_atom_site_refinement_flags_adp
_atom_site_refinement_flags_occupancy
_atom_site_disorder_assembly
_atom_site_disorder_group
O1 O 0.77761(11) 0.6051(4) 0.64700(6) 0.0316(4) Uani 1 1 d . . . . .
O2 O 1.00103(14) 0.5030(4) 0.52698(6) 0.0391(4) Uani 1 1 d . . . . .
H2 H 1.005045 0.650779 0.507876 0.059 Uiso 1 1 calc R U . . .
C1 C 0.74482(15) 0.3389(5) 0.73683(8) 0.0288(5) Uani 1 1 d . . . . .
C2 C 0.65796(16) 0.1630(5) 0.75705(8) 0.0306(5) Uani 1 1 d . . . . .
H2A H 0.616575 0.046048 0.728473 0.037 Uiso 1 1 calc R U . . .
C3 C 0.62815(15) 0.1511(5) 0.82002(8) 0.0305(5) Uani 1 1 d . . . . .
C4 C 0.53891(17) -0.0306(6) 0.84118(9) 0.0381(5) Uani 1 1 d . . . . .
H4 H 0.496625 -0.147361 0.812898 0.046 Uiso 1 1 calc R U . . .
C5 C 0.5125(2) -0.0405(6) 0.90214(10) 0.0426(6) Uani 1 1 d . . . . .
H5 H 0.452312 -0.164045 0.915992 0.051 Uiso 1 1 calc R U . . .
C6 C 0.5745(2) 0.1322(7) 0.94407(9) 0.0456(6) Uani 1 1 d . . . . .
H6 H 0.556501 0.123330 0.986342 0.055 Uiso 1 1 calc R U . . .
C7 C 0.6601(2) 0.3121(6) 0.92499(9) 0.0447(6) Uani 1 1 d . . . . .
H7 H 0.700558 0.428083 0.954065 0.054 Uiso 1 1 calc R U . . .
C8 C 0.68989(17) 0.3289(6) 0.86184(8) 0.0332(5) Uani 1 1 d . . . . .
C9 C 0.77842(18) 0.5102(6) 0.83991(9) 0.0378(5) Uani 1 1 d . . . . .
H9 H 0.819778 0.630433 0.867775 0.045 Uiso 1 1 calc R U . . .
C10 C 0.80594(17) 0.5163(5) 0.77905(9) 0.0341(5) Uani 1 1 d . . . . .
H10 H 0.866103 0.639656 0.765138 0.041 Uiso 1 1 calc R U . . .
C11 C 0.77950(16) 0.3339(5) 0.67033(8) 0.0304(5) Uani 1 1 d . . . . .
H11 H 0.716267 0.225376 0.646667 0.036 Uiso 1 1 calc R U . . .
C12 C 0.90341(17) 0.2026(5) 0.66245(8) 0.0313(5) Uani 1 1 d . . . . .
H12 H 0.922571 0.040746 0.684526 0.038 Uiso 1 1 calc R U . . .
C13 C 0.98625(16) 0.3048(5) 0.62592(8) 0.0317(5) Uani 1 1 d . . . . .
H13 H 1.064039 0.218397 0.623611 0.038 Uiso 1 1 calc R U . . .
C14 C 0.96032(17) 0.5532(5) 0.58816(8) 0.0317(5) Uani 1 1 d . . . . .
H14 H 1.006194 0.711601 0.606374 0.038 Uiso 1 1 calc R U . . .
C15 C 0.82287(16) 0.6128(6) 0.58639(8) 0.0338(5) Uani 1 1 d . . . . .
H15A H 0.807431 0.794419 0.568167 0.041 Uiso 1 1 calc R U . . .
H15B H 0.779069 0.476171 0.560459 0.041 Uiso 1 1 calc R U . . .
O3 O 0.45328(14) 0.8807(4) 0.51554(6) 0.0431(4) Uani 1 1 d . . . . .
H3 H 0.479901 1.028480 0.502013 0.065 Uiso 1 1 calc R U . . .
O4 O 0.23347(11) 0.8052(5) 0.63666(6) 0.0441(5) Uani 1 1 d . . . . .
C16 C 0.25659(15) 0.6305(5) 0.73869(8) 0.0311(5) Uani 1 1 d . . . . .
C17 C 0.17219(16) 0.8142(6) 0.75605(9) 0.0341(5) Uani 1 1 d . . . . .
H17 H 0.136513 0.933965 0.726263 0.041 Uiso 1 1 calc R U . . .
C18 C 0.13545(16) 0.8324(6) 0.81815(9) 0.0335(5) Uani 1 1 d . . . . .
C19 C 0.04628(17) 1.0200(6) 0.83649(9) 0.0390(6) Uani 1 1 d . . . . .
H19 H 0.008560 1.138181 0.806970 0.047 Uiso 1 1 calc R U . . .
C20 C 0.0133(2) 1.0341(7) 0.89649(10) 0.0444(6) Uani 1 1 d . . . . .
H20 H -0.047064 1.161419 0.908351 0.053 Uiso 1 1 calc R U . . .
C21 C 0.0691(2) 0.8588(7) 0.94086(9) 0.0453(6) Uani 1 1 d . . . . .
H21 H 0.046298 0.869691 0.982438 0.054 Uiso 1 1 calc R U . . .
C22 C 0.1547(2) 0.6762(6) 0.92437(9) 0.0432(6) Uani 1 1 d . . . . .
H22 H 0.191623 0.560735 0.954665 0.052 Uiso 1 1 calc R U . . .
C23 C 0.19060(17) 0.6537(6) 0.86213(9) 0.0350(5) Uani 1 1 d . . . . .
C24 C 0.27751(19) 0.4628(6) 0.84310(10) 0.0406(6) Uani 1 1 d . . . . .
H24 H 0.314672 0.342235 0.872291 0.049 Uiso 1 1 calc R U . . .
C25 C 0.30921(18) 0.4485(6) 0.78299(9) 0.0379(5) Uani 1 1 d . . . . .
H25 H 0.366887 0.315886 0.770737 0.045 Uiso 1 1 calc R U . . .
C26 C 0.29575(15) 0.6052(6) 0.67268(8) 0.0328(5) Uani 1 1 d . . . . .
H26 H 0.269110 0.422601 0.657091 0.039 Uiso 1 1 calc R U . . .
C27 C 0.43281(16) 0.6267(6) 0.66636(8) 0.0360(5) Uani 1 1 d . . . . .
H27 H 0.485468 0.530604 0.694452 0.043 Uiso 1 1 calc R U . . .
C28 C 0.48242(16) 0.7747(6) 0.62299(9) 0.0377(6) Uani 1 1 d . . . . .
H28 H 0.569471 0.787371 0.622027 0.045 Uiso 1 1 calc R U . . .
C29 C 0.40606(18) 0.9228(6) 0.57549(9) 0.0370(5) Uani 1 1 d . . . . .
H29 H 0.405975 1.121471 0.585130 0.044 Uiso 1 1 calc R U . . .
C30 C 0.27601(16) 0.8151(7) 0.57546(9) 0.0462(7) Uani 1 1 d . . . . .
H30A H 0.221463 0.934337 0.550060 0.055 Uiso 1 1 calc R U . . .
H30B H 0.273375 0.630634 0.557335 0.055 Uiso 1 1 calc R U . . .

loop_
_atom_site_aniso_label
_atom_site_aniso_U_11
_atom_site_aniso_U_22
_atom_site_aniso_U_33
_atom_site_aniso_U_23
_atom_site_aniso_U_13
_atom_site_aniso_U_12
O1 0.0300(6) 0.0397(10) 0.0254(6) 0.0047(7) 0.0051(4) 0.0049(6)
O2 0.0540(8) 0.0347(9) 0.0298(7) -0.0004(7) 0.0178(6) -0.0030(8)
C1 0.0253(7) 0.0354(13) 0.0257(8) 0.0021(10) 0.0021(6) 0.0028(9)
C2 0.0284(8) 0.0357(14) 0.0278(8) -0.0002(9) 0.0001(6) -0.0026(9)
C3 0.0274(8) 0.0342(13) 0.0301(9) 0.0040(10) 0.0035(6) 0.0065(9)
C4 0.0363(9) 0.0452(16) 0.0328(10) 0.0036(11) 0.0031(7) -0.0036(10)
C5 0.0418(10) 0.0489(17) 0.0378(11) 0.0077(12) 0.0112(8) 0.0012(11)
C6 0.0558(12) 0.0526(18) 0.0291(9) 0.0053(12) 0.0136(9) 0.0086(13)
C7 0.0582(12) 0.0474(16) 0.0288(10) -0.0004(11) 0.0041(9) 0.0034(13)
C8 0.0359(9) 0.0354(13) 0.0283(9) 0.0016(10) 0.0020(7) 0.0065(10)
C9 0.0436(10) 0.0385(14) 0.0311(10) -0.0036(10) -0.0023(8) -0.0030(10)
C10 0.0332(8) 0.0361(13) 0.0330(9) 0.0016(10) 0.0016(7) -0.0035(10)
C11 0.0284(8) 0.0364(13) 0.0265(9) -0.0027(9) 0.0035(6) -0.0065(9)
C12 0.0381(9) 0.0293(12) 0.0268(8) -0.0006(9) 0.0035(7) 0.0015(9)
C13 0.0295(8) 0.0357(13) 0.0301(8) -0.0041(9) 0.0040(6) 0.0031(9)
C14 0.0334(9) 0.0351(14) 0.0272(9) -0.0032(9) 0.0092(7) -0.0038(9)
C15 0.0342(9) 0.0416(14) 0.0257(8) 0.0032(10) 0.0039(7) 0.0014(10)
O3 0.0518(8) 0.0442(11) 0.0347(7) 0.0000(8) 0.0203(6) 0.0010(8)
O4 0.0268(6) 0.0782(15) 0.0277(6) 0.0099(8) 0.0053(5) 0.0140(8)
C16 0.0265(8) 0.0389(13) 0.0279(9) -0.0013(10) 0.0019(6) -0.0059(9)
C17 0.0283(8) 0.0424(14) 0.0316(9) 0.0009(11) 0.0008(7) -0.0010(10)
C18 0.0293(8) 0.0387(14) 0.0324(9) -0.0009(10) -0.0006(7) -0.0043(10)
C19 0.0366(9) 0.0462(16) 0.0341(10) -0.0002(11) 0.0018(7) 0.0001(11)
C20 0.0419(10) 0.0543(19) 0.0373(11) -0.0069(12) 0.0074(8) -0.0015(11)
C21 0.0533(12) 0.0536(18) 0.0296(9) -0.0048(12) 0.0105(8) -0.0089(13)
C22 0.0535(11) 0.0462(16) 0.0300(9) 0.0026(11) 0.0014(8) -0.0029(12)
C23 0.0368(9) 0.0373(14) 0.0309(9) 0.0017(10) 0.0000(7) -0.0064(10)
C24 0.0457(11) 0.0389(15) 0.0370(11) 0.0075(11) 0.0002(8) 0.0024(11)
C25 0.0376(9) 0.0397(15) 0.0365(10) 0.0024(11) 0.0028(8) 0.0024(10)
C26 0.0274(8) 0.0431(14) 0.0280(9) -0.0033(10) 0.0011(6) -0.0041(9)
C27 0.0260(8) 0.0499(15) 0.0320(9) -0.0033(11) -0.0005(7) 0.0073(10)
C28 0.0245(7) 0.0545(17) 0.0344(9) -0.0091(11) 0.0057(7) -0.0039(9)
C29 0.0426(10) 0.0350(13) 0.0344(9) -0.0021(10) 0.0157(8) 0.0036(10)
C30 0.0303(8) 0.081(2) 0.0278(9) 0.0073(13) 0.0057(7) 0.0102(12)

loop_
_atom_type_symbol
_atom_type_description
_atom_type_scat_dispersion_real
_atom_type_scat_dispersion_imag
_atom_type_scat_source
C C 0.0181 0.0091 'International Tables Vol C Tables 4.2.6.8 and 6.1.1.4'
H H 0.0000 0.0000 'International Tables Vol C Tables 4.2.6.8 and 6.1.1.4'
O O 0.0492 0.0322 'International Tables Vol C Tables 4.2.6.8 and 6.1.1.4'

loop_
_geom_angle_atom_site_label_1
_geom_angle_atom_site_label_2
_geom_angle_atom_site_label_3
_geom_angle
_geom_angle_site_symmetry_1
_geom_angle_site_symmetry_3
_geom_angle_publ_flag
C15 O1 C11 110.70(16) . . ?
C14 O2 H2 109.5 . . ?
C2 C1 C10 119.66(16) . . ?
C2 C1 C11 119.86(18) . . ?
C10 C1 C11 120.41(18) . . ?
C1 C2 H2A 119.3 . . ?
C1 C2 C3 121.38(19) . . ?
C3 C2 H2A 119.3 . . ?
C4 C3 C2 121.6(2) . . ?
C4 C3 C8 119.85(17) . . ?
C8 C3 C2 118.51(19) . . ?
C3 C4 H4 119.7 . . ?
C5 C4 C3 120.7(2) . . ?
C5 C4 H4 119.7 . . ?
C4 C5 H5 120.1 . . ?
C4 C5 C6 119.8(2) . . ?
C6 C5 H5 120.1 . . ?
C5 C6 H6 119.6 . . ?
C7 C6 C5 120.88(19) . . ?
C7 C6 H6 119.6 . . ?
C6 C7 H7 119.5 . . ?
C6 C7 C8 120.9(2) . . ?
C8 C7 H7 119.5 . . ?
C3 C8 C7 117.8(2) . . ?
C9 C8 C3 119.16(17) . . ?
C9 C8 C7 123.0(2) . . ?
C8 C9 H9 119.4 . . ?
C10 C9 C8 121.1(2) . . ?
C10 C9 H9 119.4 . . ?
C1 C10 H10 119.9 . . ?
C9 C10 C1 120.14(19) . . ?
C9 C10 H10 119.9 . . ?
O1 C11 C1 109.00(18) . . ?
O1 C11 H11 108.3 . . ?
O1 C11 C12 111.17(16) . . ?
C1 C11 H11 108.3 . . ?
C12 C11 C1 111.70(15) . . ?
C12 C11 H11 108.3 . . ?
C11 C12 H12 118.8 . . ?
C13 C12 C11 122.4(2) . . ?
C13 C12 H12 118.8 . . ?
C12 C13 H13 119.2 . . ?
C12 C13 C14 121.54(18) . . ?
C14 C13 H13 119.2 . . ?
O2 C14 C13 108.14(18) . . ?
O2 C14 H14 109.6 . . ?
O2 C14 C15 110.02(15) . . ?
C13 C14 H14 109.6 . . ?
C13 C14 C15 109.73(17) . . ?
C15 C14 H14 109.6 . . ?
O1 C15 C14 109.96(14) . . ?
O1 C15 H15A 109.7 . . ?
O1 C15 H15B 109.7 . . ?
C14 C15 H15A 109.7 . . ?
C14 C15 H15B 109.7 . . ?
H15A C15 H15B 108.2 . . ?
C29 O3 H3 109.5 . . ?
C26 O4 C30 112.19(16) . . ?
C17 C16 C25 119.46(18) . . ?
C17 C16 C26 122.35(19) . . ?
C25 C16 C26 118.17(19) . . ?
C16 C17 H17 119.2 . . ?
C16 C17 C18 121.5(2) . . ?
C18 C17 H17 119.2 . . ?
C19 C18 C17 121.9(2) . . ?
C19 C18 C23 119.60(18) . . ?
C23 C18 C17 118.5(2) . . ?
C18 C19 H19 119.7 . . ?
C20 C19 C18 120.7(2) . . ?
C20 C19 H19 119.7 . . ?
C19 C20 H20 120.0 . . ?
C19 C20 C21 120.1(2) . . ?
C21 C20 H20 120.0 . . ?
C20 C21 H21 119.8 . . ?
C22 C21 C20 120.39(19) . . ?
C22 C21 H21 119.8 . . ?
C21 C22 H22 119.4 . . ?
C21 C22 C23 121.2(2) . . ?
C23 C22 H22 119.4 . . ?
C18 C23 C22 118.1(2) . . ?
C24 C23 C18 119.18(18) . . ?
C24 C23 C22 122.7(2) . . ?
C23 C24 H24 119.6 . . ?
C25 C24 C23 120.7(2) . . ?
C25 C24 H24 119.6 . . ?
C16 C25 H25 119.7 . . ?
C24 C25 C16 120.6(2) . . ?
C24 C25 H25 119.7 . . ?
O4 C26 C16 108.90(17) . . ?
O4 C26 H26 107.9 . . ?
O4 C26 C27 110.89(19) . . ?
C16 C26 H26 107.9 . . ?
C27 C26 C16 113.06(14) . . ?
C27 C26 H26 107.9 . . ?
C26 C27 H27 118.9 . . ?
C28 C27 C26 122.24(19) . . ?
C28 C27 H27 118.9 . . ?
C27 C28 H28 118.9 . . ?
C27 C28 C29 122.20(16) . . ?
C29 C28 H28 118.9 . . ?
O3 C29 C28 110.67(17) . . ?
O3 C29 H29 109.6 . . ?
O3 C29 C30 108.27(17) . . ?
C28 C29 H29 109.6 . . ?
C28 C29 C30 109.12(19) . . ?
C30 C29 H29 109.6 . . ?
O4 C30 C29 110.19(16) . . ?
O4 C30 H30A 109.6 . . ?
O4 C30 H30B 109.6 . . ?
C29 C30 H30A 109.6 . . ?
C29 C30 H30B 109.6 . . ?
H30A C30 H30B 108.1 . . ?

loop_
_geom_bond_atom_site_label_1
_geom_bond_atom_site_label_2
_geom_bond_distance
_geom_bond_site_symmetry_2
_geom_bond_publ_flag
O1 C11 1.428(3) . ?
O1 C15 1.4267(18) . ?
O2 H2 0.8400 . ?
O2 C14 1.4417(19) . ?
C1 C2 1.366(3) . ?
C1 C10 1.417(3) . ?
C1 C11 1.511(2) . ?
C2 H2A 0.9500 . ?
C2 C3 1.423(2) . ?
C3 C4 1.409(3) . ?
C3 C8 1.416(3) . ?
C4 H4 0.9500 . ?
C4 C5 1.371(3) . ?
C5 H5 0.9500 . ?
C5 C6 1.404(4) . ?
C6 H6 0.9500 . ?
C6 C7 1.360(4) . ?
C7 H7 0.9500 . ?
C7 C8 1.428(2) . ?
C8 C9 1.408(3) . ?
C9 H9 0.9500 . ?
C9 C10 1.371(3) . ?
C10 H10 0.9500 . ?
C11 H11 1.0000 . ?
C11 C12 1.510(3) . ?
C12 H12 0.9500 . ?
C12 C13 1.323(3) . ?
C13 H13 0.9500 . ?
C13 C14 1.495(3) . ?
C14 H14 1.0000 . ?
C14 C15 1.523(3) . ?
C15 H15A 0.9900 . ?
C15 H15B 0.9900 . ?
O3 H3 0.8400 . ?
O3 C29 1.436(2) . ?
O4 C26 1.417(3) . ?
O4 C30 1.428(2) . ?
C16 C17 1.352(3) . ?
C16 C25 1.423(3) . ?
C16 C26 1.520(2) . ?
C17 H17 0.9500 . ?
C17 C18 1.428(2) . ?
C18 C19 1.407(3) . ?
C18 C23 1.419(3) . ?
C19 H19 0.9500 . ?
C19 C20 1.370(3) . ?
C20 H20 0.9500 . ?
C20 C21 1.417(4) . ?
C21 H21 0.9500 . ?
C21 C22 1.351(4) . ?
C22 H22 0.9500 . ?
C22 C23 1.430(3) . ?
C23 C24 1.406(4) . ?
C24 H24 0.9500 . ?
C24 C25 1.369(3) . ?
C25 H25 0.9500 . ?
C26 H26 1.0000 . ?
C26 C27 1.506(2) . ?
C27 H27 0.9500 . ?
C27 C28 1.323(3) . ?
C28 H28 0.9500 . ?
C28 C29 1.495(3) . ?
C29 H29 1.0000 . ?
C29 C30 1.511(3) . ?
C30 H30A 0.9900 . ?
C30 H30B 0.9900 . ?

loop_
_geom_torsion_atom_site_label_1
_geom_torsion_atom_site_label_2
_geom_torsion_atom_site_label_3
_geom_torsion_atom_site_label_4
_geom_torsion
_geom_torsion_site_symmetry_1
_geom_torsion_site_symmetry_2
_geom_torsion_site_symmetry_3
_geom_torsion_site_symmetry_4
_geom_torsion_publ_flag
O1 C11 C12 C13 -14.8(3) . . . . ?
O2 C14 C15 O1 167.68(19) . . . . ?
C1 C2 C3 C4 -179.8(2) . . . . ?
C1 C2 C3 C8 0.6(3) . . . . ?
C1 C11 C12 C13 -136.8(2) . . . . ?
C2 C1 C10 C9 0.3(3) . . . . ?
C2 C1 C11 O1 131.5(2) . . . . ?
C2 C1 C11 C12 -105.2(2) . . . . ?
C2 C3 C4 C5 179.3(2) . . . . ?
C2 C3 C8 C7 -179.2(2) . . . . ?
C2 C3 C8 C9 -0.1(3) . . . . ?
C3 C4 C5 C6 0.2(4) . . . . ?
C3 C8 C9 C10 -0.3(3) . . . . ?
C4 C3 C8 C7 1.2(3) . . . . ?
C4 C3 C8 C9 -179.7(2) . . . . ?
C4 C5 C6 C7 0.6(4) . . . . ?
C5 C6 C7 C8 -0.5(4) . . . . ?
C6 C7 C8 C3 -0.5(4) . . . . ?
C6 C7 C8 C9 -179.5(3) . . . . ?
C7 C8 C9 C10 178.8(2) . . . . ?
C8 C3 C4 C5 -1.1(3) . . . . ?
C8 C9 C10 C1 0.2(3) . . . . ?
C10 C1 C2 C3 -0.8(3) . . . . ?
C10 C1 C11 O1 -51.4(2) . . . . ?
C10 C1 C11 C12 71.8(3) . . . . ?
C11 O1 C15 C14 -69.2(2) . . . . ?
C11 C1 C2 C3 176.31(18) . . . . ?
C11 C1 C10 C9 -176.71(19) . . . . ?
C11 C12 C13 C14 -2.2(3) . . . . ?
C12 C13 C14 O2 -134.4(2) . . . . ?
C12 C13 C14 C15 -14.4(3) . . . . ?
C13 C14 C15 O1 48.8(2) . . . . ?
C15 O1 C11 C1 173.62(13) . . . . ?
C15 O1 C11 C12 50.07(18) . . . . ?
O3 C29 C30 O4 169.1(2) . . . . ?
O4 C26 C27 C28 -13.1(3) . . . . ?
C16 C17 C18 C19 -179.0(2) . . . . ?
C16 C17 C18 C23 0.6(3) . . . . ?
C16 C26 C27 C28 -135.7(3) . . . . ?
C17 C16 C25 C24 -1.7(3) . . . . ?
C17 C16 C26 O4 1.9(3) . . . . ?
C17 C16 C26 C27 125.7(3) . . . . ?
C17 C18 C19 C20 -179.6(2) . . . . ?
C17 C18 C23 C22 179.0(2) . . . . ?
C17 C18 C23 C24 -1.1(3) . . . . ?
C18 C19 C20 C21 0.1(4) . . . . ?
C18 C23 C24 C25 0.1(3) . . . . ?
C19 C18 C23 C22 -1.3(3) . . . . ?
C19 C18 C23 C24 178.6(2) . . . . ?
C19 C20 C21 C22 -0.3(4) . . . . ?
C20 C21 C22 C23 -0.3(4) . . . . ?
C21 C22 C23 C18 1.1(4) . . . . ?
C21 C22 C23 C24 -178.8(3) . . . . ?
C22 C23 C24 C25 -180.0(2) . . . . ?
C23 C18 C19 C20 0.8(4) . . . . ?
C23 C24 C25 C16 1.3(4) . . . . ?
C25 C16 C17 C18 0.7(3) . . . . ?
C25 C16 C26 O4 -179.6(2) . . . . ?
C25 C16 C26 C27 -55.9(3) . . . . ?
C26 O4 C30 C29 -68.6(3) . . . . ?
C26 C16 C17 C18 179.17(19) . . . . ?
C26 C16 C25 C24 179.81(19) . . . . ?
C26 C27 C28 C29 -2.5(4) . . . . ?
C27 C28 C29 O3 -134.1(2) . . . . ?
C27 C28 C29 C30 -15.0(3) . . . . ?
C28 C29 C30 O4 48.5(3) . . . . ?
C30 O4 C26 C16 173.24(18) . . . . ?
C30 O4 C26 C27 48.2(3) . . . . ?
